data_7028188
loop_
_publ_author_name
'Jourdain, Isabelle V.'
'Fourmigu\'e, Marc'
'Guyon, Fabrice'
'Amaudrut, Jacques'

_publ_contact_author 'Fabrice Guyon'
_publ_section_title
;
 Syntheses and electrochemical characterization of heteroleptic
 cyclopentadienyl--dithiolene d2 tungsten complexes. Structures and
 magnetic properties of charge-transfer salts&#x200A;&#x2020;
;
_journal_issue 3
_journal_name_full 'Journal of the Chemical Society, Dalton Transactions'
_journal_page_first 483
_journal_paper_doi 10.1039/a706495k
_journal_year 1998
_chemical_formula_moiety 'C21 H26 S5 W, C12 F4 N4, C2 H3 N'
_chemical_formula_sum 'C35 H29 F4 N5 S5 W'
_chemical_formula_weight 939.78
_chemical_name_common '[(\h^5^C~5~H~4~CMe~3~)~2~W(C~3~S~5~)][tcnqf~4~], CH~3~CN'
_chemical_name_systematic
; 
Bis
(\h^5^-tert-butylcyclopentadienyl)(4,5-disulfanyl-1,3-dithiole-2-
thionato) tungsten (V)
tetrafluoro-7,7,8,8-tetracyanoquinodimethane salt, acetonitrile
solvate  
;
_space_group_IT_number 14
_symmetry_cell_setting monoclinic
_symmetry_space_group_name_Hall '-P 2yn'
_symmetry_space_group_name_H-M 'P 1 21/n 1'
_atom_sites_solution_hydrogens geom
_atom_sites_solution_primary direct
_atom_sites_solution_secondary difmap
_audit_creation_method SHELXL
_cell_angle_alpha 90.00
_cell_angle_beta 96.390(14)
_cell_angle_gamma 90.00
_cell_formula_units_Z 4
_cell_length_a 7.9560(13)
_cell_length_b 21.020(3)
_cell_length_c 21.722(4)
_cell_measurement_reflns_used 2000
_cell_measurement_temperature 293(2)
_cell_measurement_theta_max 24.2
_cell_measurement_theta_min 1.45
_cell_volume 3610.1(10)
_computing_cell_refinement 'CELL (STOE)'
_computing_data_collection 'EXPOSE (STOE)'
_computing_data_reduction 'INTEGRATE (STOE)'
_computing_molecular_graphics 'ORTEP (XTAL 3.4)'
_computing_structure_refinement 'SHELXTL 5.04'
_computing_structure_solution 'SHELXTL 5.04'
_diffrn_ambient_temperature 293(2)
_diffrn_measurement_device 'STOE IPDS'
_diffrn_measurement_method rotation
_diffrn_radiation_monochromator graphite
_diffrn_radiation_source 'fine-focus sealed tube'
_diffrn_radiation_type MoK\a
_diffrn_radiation_wavelength 0.71073
_diffrn_reflns_av_R_equivalents 0.0815
_diffrn_reflns_av_sigmaI/netI 0.0915
_diffrn_reflns_limit_h_max 9
_diffrn_reflns_limit_h_min -9
_diffrn_reflns_limit_k_max 23
_diffrn_reflns_limit_k_min -23
_diffrn_reflns_limit_l_max 24
_diffrn_reflns_limit_l_min -24
_diffrn_reflns_number 22608
_diffrn_reflns_theta_max 24.22
_diffrn_reflns_theta_min 1.89
_diffrn_standards_decay_% 0
_exptl_absorpt_coefficient_mu 3.544
_exptl_absorpt_correction_T_max 0.277
_exptl_absorpt_correction_T_min 0.203
_exptl_absorpt_correction_type ' Multi-scan (XPREP, SHELXTL 5.04) '
_exptl_crystal_colour black
_exptl_crystal_density_diffrn 1.729
_exptl_crystal_description parallelepipedic
_exptl_crystal_F_000 1856
_exptl_crystal_size_max 0.21
_exptl_crystal_size_mid 0.12
_exptl_crystal_size_min 0.09
_refine_diff_density_max 0.542
_refine_diff_density_min -1.630
_refine_diff_density_rms 0.128
_refine_ls_extinction_method none
_refine_ls_goodness_of_fit_all 0.842
_refine_ls_goodness_of_fit_obs 0.952
_refine_ls_hydrogen_treatment noref
_refine_ls_matrix_type full
_refine_ls_number_parameters 458
_refine_ls_number_reflns 5715
_refine_ls_number_restraints 0
_refine_ls_restrained_S_all 0.842
_refine_ls_restrained_S_obs 0.952
_refine_ls_R_factor_all 0.0776
_refine_ls_R_factor_obs 0.0360
_refine_ls_shift/esd_max 0.094
_refine_ls_shift/esd_mean 0.001
_refine_ls_structure_factor_coef Fsqd
_refine_ls_weighting_details 'w=1/[\s^2^(Fo^2^)+(0.0346P)^2^+0.0000P] where P=(Fo^2^+2Fc^2^)/3'
_refine_ls_weighting_scheme calc
_refine_ls_wR_factor_all 0.0797
_refine_ls_wR_factor_obs 0.0690
_reflns_number_observed 3538
_reflns_number_total 5715
_reflns_observed_criterion >2sigma(I)
_cod_data_source_file k706495sup1.cif
_cod_data_source_block buwf4
_cod_depositor_comments
;
The following automatic conversions were performed:

'_refine_ls_weighting_scheme' value 'calc
w=1/[\s^2^(Fo^2^)+(0.0346P)^2^+0.0000P] where P=(Fo^2^+2Fc^2^)/3' was
changed to 'calc'. New tag '_refine_ls_weighting_details' was
created. The value of the new tag was set to
'w=1/[\s^2^(Fo^2^)+(0.0346P)^2^+0.0000P] where P=(Fo^2^+2Fc^2^)/3'.

Automatic conversion script
Id: cif_fix_values 3143 2015-03-26 13:38:13Z robertas 
;
_cod_original_sg_symbol_H-M 'P 2~1~/n'
_cod_database_code 7028188

loop_
_symmetry_equiv_pos_as_xyz
'x, y, z'
'-x+1/2, y+1/2, -z+1/2'
'-x, -y, -z'
'x-1/2, -y-1/2, z-1/2'

loop_
_atom_site_aniso_label
_atom_site_aniso_U_11
_atom_site_aniso_U_22
_atom_site_aniso_U_33
_atom_site_aniso_U_23
_atom_site_aniso_U_13
_atom_site_aniso_U_12
W1 0.03230(14) 0.0384(2) 0.03261(15) 0.0021(2) 0.00324(10) 0.0004(2)
S1 0.0448(11) 0.0388(12) 0.0424(11) -0.0015(10) 0.0114(9) -0.0009(9)
S2 0.0546(12) 0.0487(13) 0.0358(11) 0.0082(10) 0.0016(9) -0.0057(10)
S3 0.0595(13) 0.0457(14) 0.0625(14) -0.0011(12) 0.0106(11) -0.0061(11)
S4 0.0557(13) 0.0511(14) 0.0559(13) 0.0160(11) 0.0047(10) -0.0039(10)
S5 0.083(2) 0.053(2) 0.108(2) 0.015(2) 0.013(2) -0.0160(14)
C1 0.036(4) 0.035(5) 0.050(5) 0.002(4) 0.003(4) -0.001(3)
C2 0.035(4) 0.038(5) 0.048(5) 0.011(4) 0.009(3) 0.001(3)
C3 0.051(5) 0.041(6) 0.068(6) 0.015(4) 0.005(4) 0.006(4)
C4 0.027(3) 0.063(5) 0.048(5) -0.005(5) 0.013(3) -0.010(4)
C5 0.015(3) 0.067(6) 0.051(5) -0.003(5) -0.012(3) -0.004(4)
C6 0.038(4) 0.037(5) 0.043(5) -0.007(4) -0.001(3) -0.011(4)
C7 0.046(4) 0.034(5) 0.048(5) 0.007(4) 0.002(4) -0.011(4)
C8 0.046(5) 0.071(7) 0.039(5) 0.012(5) 0.012(4) -0.024(4)
C9 0.010(3) 0.065(6) 0.066(6) 0.011(5) 0.009(3) -0.008(3)
C10 0.024(4) 0.054(6) 0.049(5) 0.002(4) -0.012(3) -0.002(3)
C11 0.022(4) 0.045(5) 0.042(5) 0.017(4) -0.018(3) 0.006(3)
C12 0.036(4) 0.038(5) 0.061(6) 0.001(5) -0.005(4) 0.020(4)
C13 0.031(4) 0.074(7) 0.051(5) 0.002(5) 0.011(4) 0.013(4)
C14 0.057(5) 0.043(5) 0.045(5) 0.012(4) -0.010(4) -0.003(4)
C15 0.084(7) 0.050(6) 0.059(6) 0.021(5) -0.009(5) -0.008(5)
C16 0.073(7) 0.103(9) 0.070(7) 0.032(6) -0.019(5) -0.011(6)
C17 0.104(7) 0.071(8) 0.048(5) -0.002(5) 0.009(5) -0.011(6)
C18 0.060(5) 0.048(5) 0.047(5) -0.009(4) -0.004(4) -0.010(4)
C19 0.105(8) 0.114(10) 0.069(7) -0.033(7) 0.013(6) -0.058(8)
C20 0.077(6) 0.084(8) 0.048(6) -0.015(5) 0.009(5) 0.000(6)
C21 0.098(8) 0.063(7) 0.080(7) -0.018(6) 0.002(6) 0.015(6)
C22 0.068(5) 0.063(6) 0.041(4) 0.008(5) 0.011(4) 0.015(6)
C23 0.059(6) 0.051(6) 0.068(6) 0.009(5) 0.015(5) -0.006(5)
C24 0.043(5) 0.044(5) 0.054(5) 0.007(4) 0.009(4) 0.009(4)
C25 0.029(4) 0.045(5) 0.048(5) 0.009(4) 0.009(3) 0.002(3)
C26 0.038(4) 0.037(5) 0.060(5) 0.002(4) 0.012(4) 0.000(4)
C27 0.045(5) 0.045(5) 0.050(5) 0.010(4) 0.004(4) 0.000(4)
C28 0.046(4) 0.033(5) 0.052(5) 0.006(4) 0.018(4) -0.004(4)
C29 0.067(6) 0.065(7) 0.043(5) 0.001(5) 0.023(5) 0.001(5)
C30 0.070(6) 0.080(8) 0.056(6) -0.004(6) 0.017(5) -0.011(6)
C31 0.047(5) 0.039(5) 0.065(6) -0.004(5) 0.021(4) 0.002(4)
C32 0.036(4) 0.041(5) 0.063(6) 0.010(5) 0.010(4) 0.005(4)
C33 0.054(5) 0.060(6) 0.051(5) -0.003(5) 0.018(4) -0.008(5)
F1 0.064(3) 0.062(3) 0.061(3) -0.006(3) 0.003(2) 0.028(3)
F2 0.073(3) 0.076(4) 0.053(3) 0.012(3) -0.001(2) 0.029(3)
F3 0.070(3) 0.057(3) 0.077(4) -0.011(3) 0.007(3) 0.015(3)
F4 0.056(3) 0.055(3) 0.071(3) 0.008(3) 0.000(2) 0.013(2)
N1 0.108(7) 0.078(7) 0.070(6) -0.013(5) 0.007(5) 0.042(6)
N2 0.083(6) 0.080(6) 0.085(6) 0.006(5) -0.013(5) 0.017(5)
N3 0.093(6) 0.088(8) 0.091(7) -0.029(6) 0.008(5) -0.001(5)
N4 0.093(6) 0.092(7) 0.056(5) 0.017(5) 0.024(5) 0.006(5)
N5 0.091(6) 0.064(6) 0.086(6) 0.001(5) -0.017(5) -0.004(5)
C34 0.057(5) 0.059(7) 0.071(7) 0.011(6) -0.010(5) -0.003(5)
C35 0.091(8) 0.086(8) 0.099(9) -0.016(7) -0.014(7) -0.001(7)

loop_
_atom_site_label
_atom_site_type_symbol
_atom_site_fract_x
_atom_site_fract_y
_atom_site_fract_z
_atom_site_U_iso_or_equiv
_atom_site_thermal_displace_type
_atom_site_occupancy
_atom_site_calc_flag
_atom_site_refinement_flags
W1 W 0.73821(4) 0.86487(2) 0.137895(14) 0.03446(10) Uani 1 d .
S1 S 0.7050(2) 0.96577(10) 0.18976(9) 0.0415(5) Uani 1 d .
S2 S 0.7271(3) 0.93269(11) 0.04645(9) 0.0466(5) Uani 1 d .
S3 S 0.8650(3) 1.09172(11) 0.16563(11) 0.0556(6) Uani 1 d .
S4 S 0.8733(3) 1.06416(11) 0.03536(10) 0.0543(6) Uani 1 d .
S5 S 0.9929(4) 1.18979(13) 0.08430(15) 0.0812(8) Uani 1 d .
C1 C 0.7937(8) 1.0175(4) 0.1405(4) 0.040(2) Uani 1 d .
C2 C 0.7981(9) 1.0042(4) 0.0789(4) 0.040(2) Uani 1 d .
C3 C 0.9121(10) 1.1192(4) 0.0943(4) 0.054(2) Uani 1 d .
C4 C 0.4479(8) 0.8671(5) 0.1545(3) 0.046(2) Uani 1 d .
H4 H 0.3992(8) 0.9023(5) 0.1716(3) 0.055 Uiso 1 calc R
C5 C 0.4537(7) 0.8558(4) 0.0905(3) 0.045(2) Uani 1 d .
H5 H 0.4084(7) 0.8821(4) 0.0585(3) 0.054 Uiso 1 calc R
C6 C 0.5409(9) 0.7970(4) 0.0830(3) 0.040(2) Uani 1 d .
C7 C 0.5837(9) 0.7729(4) 0.1441(4) 0.043(2) Uani 1 d .
H7 H 0.6394(9) 0.7347(4) 0.1540(4) 0.052 Uiso 1 calc R
C8 C 0.5278(10) 0.8165(4) 0.1875(4) 0.051(2) Uani 1 d .
H8 H 0.5420(10) 0.8120(4) 0.2304(4) 0.062 Uiso 1 calc R
C9 C 1.0258(8) 0.8846(4) 0.1304(4) 0.047(2) Uani 1 d .
H9 H 1.0586(8) 0.9188(4) 0.1074(4) 0.056 Uiso 1 calc R
C10 C 1.0119(8) 0.8847(4) 0.1947(4) 0.044(2) Uani 1 d .
H10 H 1.0364(8) 0.9192(4) 0.2209(4) 0.052 Uiso 1 calc R
C11 C 0.9547(8) 0.8242(4) 0.2134(3) 0.038(2) Uani 1 d .
C12 C 0.9400(9) 0.7847(4) 0.1586(4) 0.046(2) Uani 1 d .
H12 H 0.9094(9) 0.7420(4) 0.1568(4) 0.055 Uiso 1 calc R
C13 C 0.9809(9) 0.8228(5) 0.1072(4) 0.052(2) Uani 1 d .
H13 H 0.9783(9) 0.8095(5) 0.0663(4) 0.062 Uiso 1 calc R
C14 C 0.9546(10) 0.8026(4) 0.2792(4) 0.049(2) Uani 1 d .
C15 C 0.8663(12) 0.7381(4) 0.2848(4) 0.066(3) Uani 1 d .
H15A H 0.7473(16) 0.7428(7) 0.2724(27) 0.098 Uiso 1 calc R
H15B H 0.8838(66) 0.7238(14) 0.3270(7) 0.098 Uiso 1 calc R
H15C H 0.9127(53) 0.7075(8) 0.2586(21) 0.098 Uiso 1 calc R
C16 C 1.1457(12) 0.7940(6) 0.3023(5) 0.084(3) Uani 1 d .
H16A H 1.1574(12) 0.7775(35) 0.3438(14) 0.126 Uiso 1 calc R
H16B H 1.2020(22) 0.8344(8) 0.3018(34) 0.126 Uiso 1 calc R
H16C H 1.1956(25) 0.7648(28) 0.2756(21) 0.126 Uiso 1 calc R
C17 C 0.8768(13) 0.8516(5) 0.3190(4) 0.075(3) Uani 1 d .
H17A H 0.8831(76) 0.8365(15) 0.3609(8) 0.112 Uiso 1 calc R
H17B H 0.7606(26) 0.8584(24) 0.3032(19) 0.112 Uiso 1 calc R
H17C H 0.9377(53) 0.8910(10) 0.3180(25) 0.112 Uiso 1 calc R
C18 C 0.5411(10) 0.7609(4) 0.0231(4) 0.053(2) Uani 1 d .
C19 C 0.3809(14) 0.7195(6) 0.0177(5) 0.096(4) Uani 1 d .
H19A H 0.3778(55) 0.6933(30) -0.0186(22) 0.143 Uiso 1 calc R
H19B H 0.2827(14) 0.7464(6) 0.0146(39) 0.143 Uiso 1 calc R
H19C H 0.3821(53) 0.6931(29) 0.0538(19) 0.143 Uiso 1 calc R
C20 C 0.5336(12) 0.8049(5) -0.0330(4) 0.070(3) Uani 1 d .
H20A H 0.5270(82) 0.7799(5) -0.0702(4) 0.104 Uiso 1 calc R
H20B H 0.6334(40) 0.8309(22) -0.0301(15) 0.104 Uiso 1 calc R
H20C H 0.4355(46) 0.8317(21) -0.0340(17) 0.104 Uiso 1 calc R
C21 C 0.6955(13) 0.7183(5) 0.0221(5) 0.081(3) Uani 1 d .
H21A H 0.6809(43) 0.6913(25) -0.0137(19) 0.121 Uiso 1 calc R
H21B H 0.7084(54) 0.6925(25) 0.0589(17) 0.121 Uiso 1 calc R
H21C H 0.7945(19) 0.7441(5) 0.0207(34) 0.121 Uiso 1 calc R
C22 C 0.2195(11) 0.6277(5) 0.1421(4) 0.057(2) Uani 1 d .
C23 C 0.3663(11) 0.5320(5) 0.1615(5) 0.059(2) Uani 1 d .
C24 C 0.2632(9) 0.5686(4) 0.1169(4) 0.047(2) Uani 1 d .
C25 C 0.2253(8) 0.5502(4) 0.0549(4) 0.040(2) Uani 1 d .
C26 C 0.1128(9) 0.5850(4) 0.0113(4) 0.045(2) Uani 1 d .
C27 C 0.0760(10) 0.5678(4) -0.0487(4) 0.047(2) Uani 1 d .
C28 C 0.1461(9) 0.5137(4) -0.0758(4) 0.042(2) Uani 1 d .
C29 C 1.0011(12) 0.4678(5) 0.1809(4) 0.057(2) Uani 1 d .
C30 C 0.8380(12) 0.5629(6) 0.1610(4) 0.068(3) Uani 1 d .
C31 C 0.2591(10) 0.4804(4) -0.0317(4) 0.049(2) Uani 1 d .
C32 C 0.2932(9) 0.4968(4) 0.0274(4) 0.046(2) Uani 1 d .
C33 C 0.8971(11) 0.5049(5) 0.1367(4) 0.054(2) Uani 1 d .
F1 F 0.0335(5) 0.6360(3) 0.0323(2) 0.0626(13) Uani 1 d .
F2 F -0.0364(6) 0.6041(3) -0.0836(2) 0.0681(14) Uani 1 d .
F3 F 0.3414(6) 0.4301(2) -0.0523(2) 0.0680(14) Uani 1 d .
F4 F 0.4050(6) 0.4603(2) 0.0641(2) 0.0611(13) Uani 1 d .
N1 N 0.1945(12) 0.6745(5) 0.1657(4) 0.086(3) Uani 1 d .
N2 N 0.4452(11) 0.5064(4) 0.2019(4) 0.084(3) Uani 1 d .
N3 N 0.7983(12) 0.6102(5) 0.1815(4) 0.091(3) Uani 1 d .
N4 N 1.0824(12) 0.4395(5) 0.2181(4) 0.079(3) Uani 1 d .
N5 N 0.2708(11) 0.0069(4) 0.1041(4) 0.083(3) Uani 1 d .
C34 C 0.3066(11) 0.0451(5) 0.1403(5) 0.064(3) Uani 1 d .
C35 C 0.3512(14) 0.0927(6) 0.1872(5) 0.094(4) Uani 1 d .
H35A H 0.2803(69) 0.0881(24) 0.2200(18) 0.141 Uiso 1 calc R
H35B H 0.3353(95) 0.1343(6) 0.1693(10) 0.141 Uiso 1 calc R
H35C H 0.4674(32) 0.0875(24) 0.2037(27) 0.141 Uiso 1 calc R

loop_
_atom_type_symbol
_atom_type_description
_atom_type_scat_dispersion_real
_atom_type_scat_dispersion_imag
_atom_type_scat_source
C C 0.0033 0.0016 'International Tables Vol C Tables 4.2.6.8 and 6.1.1.4'
H H 0.0000 0.0000 'International Tables Vol C Tables 4.2.6.8 and 6.1.1.4'
N N 0.0061 0.0033 'International Tables Vol C Tables 4.2.6.8 and 6.1.1.4'
F F 0.0171 0.0103 'International Tables Vol C Tables 4.2.6.8 and 6.1.1.4'
S S 0.1246 0.1234 'International Tables Vol C Tables 4.2.6.8 and 6.1.1.4'
W W -0.8490 6.8722 'International Tables Vol C Tables 4.2.6.8 and 6.1.1.4'

loop_
_geom_angle_atom_site_label_1
_geom_angle_atom_site_label_2
_geom_angle_atom_site_label_3
_geom_angle
_geom_angle_site_symmetry_1
C13 W1 C7 99.6(3) .
C13 W1 C8 129.8(3) .
C7 W1 C8 35.8(3) .
C13 W1 C12 36.3(3) .
C7 W1 C12 75.1(3) .
C8 W1 C12 96.3(3) .
C13 W1 C6 99.0(3) .
C7 W1 C6 35.7(3) .
C8 W1 C6 59.6(3) .
C12 W1 C6 93.8(3) .
C13 W1 C9 35.7(3) .
C7 W1 C9 133.0(3) .
C8 W1 C9 150.1(3) .
C12 W1 C9 59.1(3) .
C6 W1 C9 132.4(3) .
C13 W1 C4 156.5(3) .
C7 W1 C4 58.3(3) .
C8 W1 C4 34.5(3) .
C12 W1 C4 130.1(3) .
C6 W1 C4 58.9(3) .
C9 W1 C4 167.8(3) .
C13 W1 C5 129.3(3) .
C7 W1 C5 58.1(3) .
C8 W1 C5 57.8(3) .
C12 W1 C5 128.6(3) .
C6 W1 C5 35.3(3) .
C9 W1 C5 150.3(3) .
C4 W1 C5 34.6(2) .
C13 W1 C11 59.8(3) .
C7 W1 C11 90.5(3) .
C8 W1 C11 91.5(3) .
C12 W1 C11 35.5(3) .
C6 W1 C11 121.3(3) .
C9 W1 C11 58.6(3) .
C4 W1 C11 122.6(3) .
C5 W1 C11 147.1(3) .
C13 W1 C10 58.3(3) .
C7 W1 C10 124.9(3) .
C8 W1 C10 119.6(3) .
C12 W1 C10 57.7(3) .
C6 W1 C10 151.4(3) .
C9 W1 C10 34.4(3) .
C4 W1 C10 139.0(3) .
C5 W1 C10 172.3(3) .
C11 W1 C10 34.4(2) .
C13 W1 S1 127.6(2) .
C7 W1 S1 128.3(2) .
C8 W1 S1 92.6(2) .
C12 W1 S1 130.4(2) .
C6 W1 S1 131.7(2) .
C9 W1 S1 92.0(2) .
C4 W1 S1 75.8(2) .
C5 W1 S1 97.1(2) .
C11 W1 S1 95.8(2) .
C10 W1 S1 75.6(2) .
C13 W1 S2 86.8(2) .
C7 W1 S2 124.6(2) .
C8 W1 S2 132.1(2) .
C12 W1 S2 122.7(2) .
C6 W1 S2 88.9(2) .
C9 W1 S2 77.8(2) .
C4 W1 S2 99.5(2) .
C5 W1 S2 75.5(2) .
C11 W1 S2 136.3(2) .
C10 W1 S2 105.3(2) .
S1 W1 S2 82.61(7) .
C1 S1 W1 100.9(3) .
C2 S2 W1 101.3(3) .
C1 S3 C3 96.6(4) .
C2 S4 C3 97.4(4) .
C2 C1 S3 116.7(6) .
C2 C1 S1 122.2(6) .
S3 C1 S1 121.0(5) .
C1 C2 S4 115.8(6) .
C1 C2 S2 122.1(6) .
S4 C2 S2 122.1(5) .
S5 C3 S4 123.2(5) .
S5 C3 S3 123.1(5) .
S4 C3 S3 113.6(5) .
C8 C4 C5 108.2(8) .
C8 C4 W1 70.6(4) .
C5 C4 W1 73.1(4) .
C4 C5 C6 109.0(7) .
C4 C5 W1 72.3(3) .
C6 C5 W1 70.8(4) .
C7 C6 C5 105.5(7) .
C7 C6 C18 127.1(7) .
C5 C6 C18 125.4(7) .
C7 C6 W1 70.5(4) .
C5 C6 W1 73.9(4) .
C18 C6 W1 132.8(5) .
C8 C7 C6 109.2(7) .
C8 C7 W1 72.9(4) .
C6 C7 W1 73.8(4) .
C4 C8 C7 108.0(7) .
C4 C8 W1 74.9(4) .
C7 C8 W1 71.3(4) .
C10 C9 C13 107.9(7) .
C10 C9 W1 75.4(4) .
C13 C9 W1 69.8(4) .
C9 C10 C11 110.0(7) .
C9 C10 W1 70.1(4) .
C11 C10 W1 72.2(4) .
C10 C11 C12 106.1(7) .
C10 C11 C14 125.2(7) .
C12 C11 C14 127.0(7) .
C10 C11 W1 73.4(4) .
C12 C11 W1 69.8(4) .
C14 C11 W1 133.0(5) .
C13 C12 C11 108.3(7) .
C13 C12 W1 70.1(4) .
C11 C12 W1 74.7(4) .
C9 C13 C12 107.6(7) .
C9 C13 W1 74.4(4) .
C12 C13 W1 73.7(4) .
C11 C14 C17 112.3(7) .
C11 C14 C15 113.1(7) .
C17 C14 C15 109.5(8) .
C11 C14 C16 103.8(7) .
C17 C14 C16 109.8(8) .
C15 C14 C16 108.1(7) .
C6 C18 C21 112.7(7) .
C6 C18 C20 112.4(7) .
C21 C18 C20 107.9(8) .
C6 C18 C19 105.6(7) .
C21 C18 C19 109.2(8) .
C20 C18 C19 108.9(8) .
N1 C22 C24 174.8(10) .
N2 C23 C24 173.3(10) .
C25 C24 C22 125.3(7) .
C25 C24 C23 123.4(8) .
C22 C24 C23 111.0(8) .
C24 C25 C32 125.3(7) .
C24 C25 C26 123.2(7) .
C32 C25 C26 111.6(7) .
F1 C26 C27 118.6(7) .
F1 C26 C25 117.6(7) .
C27 C26 C25 123.7(8) .
F2 C27 C26 116.8(7) .
F2 C27 C28 119.2(7) .
C26 C27 C28 124.0(7) .
C33 C28 C31 125.1(8) 3_665
C33 C28 C27 123.6(8) 3_665
C31 C28 C27 111.2(7) .
N4 C29 C33 177.4(10) .
N3 C30 C33 176.7(11) .
C32 C31 F3 118.2(8) .
C32 C31 C28 124.7(8) .
F3 C31 C28 117.1(7) .
C31 C32 F4 117.9(7) .
C31 C32 C25 124.9(7) .
F4 C32 C25 117.3(7) .
C28 C33 C30 122.4(9) 3_665
C28 C33 C29 123.5(9) 3_665
C30 C33 C29 114.1(8) .
N5 C34 C35 178.9(12) .

loop_
_geom_bond_atom_site_label_1
_geom_bond_atom_site_label_2
_geom_bond_distance
_geom_bond_site_symmetry_2
W1 C13 2.289(7) .
W1 C7 2.303(7) .
W1 C8 2.324(7) .
W1 C12 2.336(7) .
W1 C6 2.347(7) .
W1 C9 2.349(6) .
W1 C4 2.378(6) .
W1 C5 2.388(6) .
W1 C11 2.400(6) .
W1 C10 2.416(6) .
W1 S1 2.430(2) .
W1 S2 2.439(2) .
S1 C1 1.729(8) .
S2 C2 1.727(8) .
S3 C1 1.728(8) .
S3 C3 1.734(9) .
S4 C2 1.722(8) .
S4 C3 1.727(9) .
S5 C3 1.641(8) .
C1 C2 1.372(10) .
C4 C8 1.397(12) .
C4 C5 1.417(10) .
C5 C6 1.435(11) .
C6 C7 1.426(10) .
C6 C18 1.506(11) .
C7 C8 1.421(11) .
C9 C10 1.412(11) .
C9 C13 1.423(12) .
C10 C11 1.425(10) .
C11 C12 1.444(11) .
C11 C14 1.500(11) .
C12 C13 1.440(11) .
C14 C17 1.521(12) .
C14 C15 1.537(12) .
C14 C16 1.558(11) .
C18 C21 1.522(12) .
C18 C20 1.525(12) .
C18 C19 1.538(12) .
C22 N1 1.136(11) .
C22 C24 1.417(13) .
C23 N2 1.154(11) .
C23 C24 1.423(12) .
C24 C25 1.400(11) .
C25 C32 1.406(11) .
C25 C26 1.431(10) .
C26 F1 1.349(9) .
C26 C27 1.352(11) .
C27 F2 1.344(8) .
C27 C28 1.423(11) .
C28 C33 1.386(11) 3_665
C28 C31 1.423(11) .
C29 N4 1.145(11) .
C29 C33 1.426(13) .
C30 N3 1.148(12) .
C30 C33 1.428(15) .
C31 C32 1.328(11) .
C31 F3 1.345(9) .
C32 F4 1.363(8) .
C33 C28 1.386(11) 3_665
N5 C34 1.138(12) .
C34 C35 1.444(14) .
